data_4511509
loop_
_publ_author_name
'Zhai, Quan-Guo'
'Wu, Xiao-Yuan'
'Chen, Shu-Mei'
'Lu, Can-Zhong'
'Yang, Wen-Bin'

_publ_section_title
;
 Construction of Cd/Zn(II)-1,2,4-Triazolate Coordination Complexes via
 Changing Substituents and Anions
;
_journal_issue 9
_journal_name_full 'Crystal Growth &amp; Design'
_journal_page_first 2126
_journal_paper_doi 10.1021/cg060359k
_journal_volume 6
_journal_year 2006
_chemical_formula_moiety 'C4 H6 Cl N3 Zn'
_chemical_formula_sum 'C4 H6 Cl N3 Zn'
_chemical_formula_weight 196.94
_chemical_name_systematic
; 
 ? 
;
_space_group_IT_number 14
_symmetry_cell_setting monoclinic
_symmetry_space_group_name_Hall '-P 2ybc'
_symmetry_space_group_name_H-M 'P 1 21/c 1'
_atom_sites_solution_hydrogens geom
_atom_sites_solution_primary direct
_atom_sites_solution_secondary difmap
_audit_creation_method SHELXL-97
_cell_angle_alpha 90.00
_cell_angle_beta 100.126(3)
_cell_angle_gamma 90.00
_cell_formula_units_Z 4
_cell_length_a 7.6304(6)
_cell_length_b 9.2864(8)
_cell_length_c 9.8460(8)
_cell_measurement_reflns_used 1784
_cell_measurement_temperature 293(2)
_cell_measurement_theta_max 27.4835
_cell_measurement_theta_min 3.0357
_cell_volume 686.81(10)
_computing_cell_refinement SAINT
_computing_data_collection SMART
_computing_data_reduction SAINT
_computing_structure_refinement 'SHELXL-97 (Sheldrick, 1997)'
_computing_structure_solution 'SHELXS-97 (Sheldrick, 1990)'
_diffrn_ambient_temperature 293(2)
_diffrn_detector_area_resol_mean 14.6306
_diffrn_measured_fraction_theta_full 0.996
_diffrn_measured_fraction_theta_max 0.996
_diffrn_measurement_device_type 'SMART CCD'
_diffrn_measurement_method dtprofit.ref
_diffrn_radiation_monochromator graphite
_diffrn_radiation_source 'fine-focus sealed tube'
_diffrn_radiation_type MoK\a
_diffrn_radiation_wavelength 0.71073
_diffrn_reflns_av_R_equivalents 0.0150
_diffrn_reflns_av_sigmaI/netI 0.0151
_diffrn_reflns_limit_h_max 9
_diffrn_reflns_limit_h_min -9
_diffrn_reflns_limit_k_max 12
_diffrn_reflns_limit_k_min -8
_diffrn_reflns_limit_l_max 11
_diffrn_reflns_limit_l_min -12
_diffrn_reflns_number 5042
_diffrn_reflns_theta_full 27.47
_diffrn_reflns_theta_max 27.47
_diffrn_reflns_theta_min 3.49
_exptl_absorpt_coefficient_mu 3.871
_exptl_absorpt_correction_T_max 0.5115
_exptl_absorpt_correction_T_min 0.4445
_exptl_absorpt_correction_type multi-scan
_exptl_absorpt_process_details SADABS
_exptl_crystal_colour White
_exptl_crystal_density_diffrn 1.905
_exptl_crystal_density_method 'not measured'
_exptl_crystal_description Prism
_exptl_crystal_F_000 392
_exptl_crystal_size_max 0.25
_exptl_crystal_size_mid 0.20
_exptl_crystal_size_min 0.20
_refine_diff_density_max 0.590
_refine_diff_density_min -0.395
_refine_diff_density_rms 0.086
_refine_ls_extinction_method none
_refine_ls_goodness_of_fit_ref 1.025
_refine_ls_hydrogen_treatment constr
_refine_ls_matrix_type full
_refine_ls_number_parameters 82
_refine_ls_number_reflns 1566
_refine_ls_number_restraints 0
_refine_ls_restrained_S_all 1.025
_refine_ls_R_factor_all 0.0302
_refine_ls_R_factor_gt 0.0280
_refine_ls_shift/su_max 0.001
_refine_ls_shift/su_mean 0.000
_refine_ls_structure_factor_coef Fsqd
_refine_ls_weighting_details 'calc w=1/[\s^2^(Fo^2^)+(0.0448P)^2^+0.8918P] where P=(Fo^2^+2Fc^2^)/3'
_refine_ls_weighting_scheme calc
_refine_ls_wR_factor_gt 0.0731
_refine_ls_wR_factor_ref 0.0748
_reflns_number_gt 1491
_reflns_number_total 1566
_reflns_threshold_expression >2sigma(I)
_cod_data_source_file cg060359ksi20060615_030429.cif
_cod_data_source_block 6
_cod_depositor_comments
;
The following automatic conversions were performed:

'_symmetry_cell_setting' value 'Monoclinic' changed to 'monoclinic'
according to
/usr/data/users/saulius/automatic-downloads/retrospective/ACS/lib/dictionaries/cif_core.dic
dictionary named 'cif_core.dic' version 2.4.2 from
2011-04-26.

'_exptl_absorpt_correction_type' value 'Multi-scan'
changed to 'multi-scan' according to
/usr/data/users/saulius/automatic-downloads/retrospective/ACS/lib/dictionaries/cif_core.dic
dictionary named 'cif_core.dic' version 2.4.2 from 2011-04-26.

Automatic conversion script
Id: cif_fix_values 2281 2013-09-26 08:29:07Z andrius 
;
_cod_original_sg_symbol_Hall -p2ybc
_cod_original_sg_symbol_H-M P2(1)/c
_cod_database_code 4511509

loop_
_symmetry_equiv_pos_as_xyz
'x, y, z'
'-x, y+1/2, -z+1/2'
'-x, -y, -z'
'x, -y-1/2, z-1/2'

loop_
_atom_site_label
_atom_site_type_symbol
_atom_site_fract_x
_atom_site_fract_y
_atom_site_fract_z
_atom_site_U_iso_or_equiv
_atom_site_adp_type
_atom_site_occupancy
_atom_site_symmetry_multiplicity
_atom_site_calc_flag
_atom_site_refinement_flags
Zn1 Zn 0.69001(3) 0.94236(3) 0.64053(3) 0.01718(12) Uani 1 1 d .
Cl1 Cl 0.97026(9) 1.01313(9) 0.69155(7) 0.03566(19) Uani 1 1 d .
C1 C 0.7106(3) 0.7485(3) 0.8984(2) 0.0194(5) Uani 1 1 d .
C2 C 0.4837(3) 0.8020(3) 0.2457(2) 0.0223(5) Uani 1 1 d .
C3 C 0.8738(4) 0.8168(3) 0.9760(3) 0.0333(6) Uani 1 1 d .
H3A H 0.9088 0.7682 1.0626 0.050 Uiso 1 1 calc R
H3B H 0.8502 0.9162 0.9925 0.050 Uiso 1 1 calc R
H3C H 0.9679 0.8102 0.9232 0.050 Uiso 1 1 calc R
C4 C 0.3439(4) 0.7983(4) 0.1196(3) 0.0475(9) Uani 1 1 d .
H4A H 0.3710 0.7235 0.0592 0.071 Uiso 1 1 calc R
H4B H 0.3404 0.8894 0.0730 0.071 Uiso 1 1 calc R
H4C H 0.2303 0.7795 0.1451 0.071 Uiso 1 1 calc R
N1 N 0.6248(3) 0.7886(2) 0.7715(2) 0.0202(4) Uani 1 1 d .
N2 N 0.6285(3) 0.8602(2) 0.44799(19) 0.0185(4) Uani 1 1 d .
N3 N 0.4821(3) 0.8930(2) 0.3488(2) 0.0207(4) Uani 1 1 d .

loop_
_atom_site_aniso_label
_atom_site_aniso_U_11
_atom_site_aniso_U_22
_atom_site_aniso_U_33
_atom_site_aniso_U_23
_atom_site_aniso_U_13
_atom_site_aniso_U_12
Zn1 0.02054(17) 0.01730(17) 0.01298(16) -0.00025(9) 0.00097(11) -0.00023(9)
Cl1 0.0269(3) 0.0495(4) 0.0304(4) -0.0052(3) 0.0044(3) -0.0135(3)
C1 0.0232(11) 0.0193(12) 0.0149(10) 0.0007(9) 0.0013(9) -0.0019(9)
C2 0.0220(11) 0.0251(13) 0.0183(11) -0.0035(10) -0.0007(9) 0.0056(9)
C3 0.0342(14) 0.0355(15) 0.0250(13) 0.0068(12) -0.0089(11) -0.0154(12)
C4 0.0410(17) 0.064(2) 0.0295(15) -0.0217(15) -0.0167(13) 0.0283(16)
N1 0.0223(10) 0.0207(10) 0.0162(9) 0.0025(8) -0.0004(8) -0.0038(8)
N2 0.0225(9) 0.0195(10) 0.0126(9) -0.0008(7) 0.0004(7) 0.0015(7)
N3 0.0242(10) 0.0215(10) 0.0145(9) -0.0019(8) -0.0021(7) 0.0045(8)

loop_
_atom_type_symbol
_atom_type_description
_atom_type_scat_dispersion_real
_atom_type_scat_dispersion_imag
_atom_type_scat_source
C C 0.0033 0.0016 'International Tables Vol C Tables 4.2.6.8 and 6.1.1.4'
H H 0.0000 0.0000 'International Tables Vol C Tables 4.2.6.8 and 6.1.1.4'
N N 0.0061 0.0033 'International Tables Vol C Tables 4.2.6.8 and 6.1.1.4'
Cl Cl 0.1484 0.1585 'International Tables Vol C Tables 4.2.6.8 and 6.1.1.4'
Zn Zn 0.2839 1.4301 'International Tables Vol C Tables 4.2.6.8 and 6.1.1.4'

loop_
_geom_angle_atom_site_label_1
_geom_angle_atom_site_label_2
_geom_angle_atom_site_label_3
_geom_angle
_geom_angle_site_symmetry_1
_geom_angle_site_symmetry_3
N2 Zn1 N3 106.68(8) . 3_676
N2 Zn1 N1 106.60(8) . .
N3 Zn1 N1 105.22(8) 3_676 .
N2 Zn1 Cl1 112.44(6) . .
N3 Zn1 Cl1 111.92(7) 3_676 .
N1 Zn1 Cl1 113.44(6) . .
N2 C1 N1 111.4(2) 4_576 .
N2 C1 C3 123.0(2) 4_576 .
N1 C1 C3 125.6(2) . .
N3 C2 N1 111.6(2) . 4_575
N3 C2 C4 123.6(2) . .
N1 C2 C4 124.8(2) 4_575 .
C1 C3 H3A 109.5 . .
C1 C3 H3B 109.5 . .
H3A C3 H3B 109.5 . .
C1 C3 H3C 109.5 . .
H3A C3 H3C 109.5 . .
H3B C3 H3C 109.5 . .
C2 C4 H4A 109.5 . .
C2 C4 H4B 109.5 . .
H4A C4 H4B 109.5 . .
C2 C4 H4C 109.5 . .
H4A C4 H4C 109.5 . .
H4B C4 H4C 109.5 . .
C2 N1 C1 103.92(19) 4_576 .
C2 N1 Zn1 126.14(16) 4_576 .
C1 N1 Zn1 129.90(16) . .
C1 N2 N3 106.46(18) 4_575 .
C1 N2 Zn1 125.86(16) 4_575 .
N3 N2 Zn1 127.25(15) . .
C2 N3 N2 106.63(19) . .
C2 N3 Zn1 127.89(16) . 3_676
N2 N3 Zn1 125.39(15) . 3_676

loop_
_geom_bond_atom_site_label_1
_geom_bond_atom_site_label_2
_geom_bond_distance
_geom_bond_site_symmetry_2
Zn1 N2 2.0208(19) .
Zn1 N3 2.030(2) 3_676
Zn1 N1 2.043(2) .
Zn1 Cl1 2.2089(7) .
C1 N2 1.326(3) 4_576
C1 N1 1.357(3) .
C1 C3 1.484(3) .
C2 N3 1.322(3) .
C2 N1 1.355(3) 4_575
C2 C4 1.489(3) .
C3 H3A 0.9600 .
C3 H3B 0.9600 .
C3 H3C 0.9600 .
C4 H4A 0.9600 .
C4 H4B 0.9600 .
C4 H4C 0.9600 .
N1 C2 1.355(3) 4_576
N2 C1 1.326(3) 4_575
N2 N3 1.382(3) .
N3 Zn1 2.030(2) 3_676

loop_
_geom_hbond_atom_site_label_D
_geom_hbond_atom_site_label_H
_geom_hbond_atom_site_label_A
_geom_hbond_distance_DH
_geom_hbond_distance_HA
_geom_hbond_distance_DA
_geom_hbond_angle_DHA
_geom_hbond_site_symmetry_A
C4 H4A N3 0.96 2.61 3.515(4) 158.0 4_575

loop_
_geom_torsion_atom_site_label_1
_geom_torsion_atom_site_label_2
_geom_torsion_atom_site_label_3
_geom_torsion_atom_site_label_4
_geom_torsion
_geom_torsion_site_symmetry_1
_geom_torsion_site_symmetry_4
N2 C1 N1 C2 0.2(3) 4_576 4_576
C3 C1 N1 C2 -178.7(3) . 4_576
N2 C1 N1 Zn1 -177.55(16) 4_576 .
C3 C1 N1 Zn1 3.5(4) . .
N2 Zn1 N1 C2 -36.2(2) . 4_576
N3 Zn1 N1 C2 76.9(2) 3_676 4_576
Cl1 Zn1 N1 C2 -160.50(19) . 4_576
N2 Zn1 N1 C1 141.1(2) . .
N3 Zn1 N1 C1 -105.9(2) 3_676 .
Cl1 Zn1 N1 C1 16.8(2) . .
N3 Zn1 N2 C1 179.39(19) 3_676 4_575
N1 Zn1 N2 C1 -68.6(2) . 4_575
Cl1 Zn1 N2 C1 56.3(2) . 4_575
N3 Zn1 N2 N3 -9.1(2) 3_676 .
N1 Zn1 N2 N3 102.9(2) . .
Cl1 Zn1 N2 N3 -132.16(18) . .
N1 C2 N3 N2 -0.5(3) 4_575 .
C4 C2 N3 N2 177.9(3) . .
N1 C2 N3 Zn1 176.21(17) 4_575 3_676
C4 C2 N3 Zn1 -5.5(4) . 3_676
C1 N2 N3 C2 0.3(3) 4_575 .
Zn1 N2 N3 C2 -172.50(17) . .
C1 N2 N3 Zn1 -176.46(17) 4_575 3_676
Zn1 N2 N3 Zn1 10.7(3) . 3_676
